data_9003699
loop_
_publ_author_name
'Bonazzi, P.'
'Lampronti, G. I.'
'Bindi, L.'
'Zandari, S.'

_publ_section_title
;Wakabayashilite, [(As,Sb)6S9][As4S5]: crystal structure, psuedosymmetry,
 twinning, and revised chemical formula Sample: White Caps Mine, Nevada
;
_journal_name_full 'American Mineralogist'
_journal_page_first 1108
_journal_page_last 1114
_journal_paper_doi 10.2138/am.2005.1809
_journal_volume 90
_journal_year 2005
_chemical_formula_sum 'As9.3 S14 Sb0.7'
_chemical_name_mineral Wakabayashilite
_space_group_IT_number 33
_symmetry_space_group_name_Hall 'P 2c -2n'
_symmetry_space_group_name_H-M 'P n a 21'
_cell_angle_alpha 90
_cell_angle_beta 90
_cell_angle_gamma 90
_cell_length_a 25.262
_cell_length_b 14.563
_cell_length_c 6.492
_cell_formula_units_Z 4
_cell_volume 2388.345
_database_code_amcsd 0003797
_exptl_crystal_density_diffrn 3.423
_cod_original_formula_sum 'As9.3 Sb.7 S14'
_cod_database_code 9003699

loop_
_space_group_symop_operation_xyz
x,y,z
1/2+x,1/2-y,z
1/2-x,1/2+y,1/2+z
-x,-y,1/2+z

loop_
_atom_site_aniso_label
_atom_site_aniso_U_11
_atom_site_aniso_U_22
_atom_site_aniso_U_33
_atom_site_aniso_U_12
_atom_site_aniso_U_13
_atom_site_aniso_U_23
As1 0.03600 0.04900 0.03700 -0.00500 0.00000 0.00400
Sb1 0.03600 0.04900 0.03700 -0.00500 0.00000 0.00400
As2 0.03400 0.05000 0.04100 0.00500 -0.00100 -0.00300
As3 0.03100 0.05300 0.03300 0.00200 0.00400 0.00100
Sb3 0.03100 0.05300 0.03300 0.00200 0.00400 0.00100
As4 0.03800 0.04600 0.03200 0.00000 0.00400 -0.00100
Sb4 0.03800 0.04600 0.03200 0.00000 0.00400 -0.00100
As5 0.04100 0.04700 0.03400 -0.00400 0.00200 0.00800
Sb5 0.04100 0.04700 0.03400 -0.00400 0.00200 0.00800
As6 0.03600 0.05200 0.03700 0.00100 0.00200 0.00200
Sb6 0.03600 0.05200 0.03700 0.00100 0.00200 0.00200
As7 0.07400 0.07600 0.06200 -0.02400 0.01300 -0.01800
As8 0.04400 0.07100 0.12200 -0.01000 0.01600 -0.02300
As9 0.03900 0.04500 0.03200 -0.00500 -0.00100 -0.00400
As10 0.05400 0.06100 0.07600 0.00200 0.02100 0.00500
S1 0.04100 0.06800 0.02900 0.00500 -0.00400 -0.00500
S2 0.03600 0.05100 0.03600 -0.00100 -0.00200 0.00400
S3 0.03900 0.04100 0.06000 0.00300 -0.00120 0.00100
S4 0.03300 0.05300 0.03200 -0.00600 0.00600 0.00500
S5 0.05000 0.04600 0.04300 -0.01300 -0.00400 0.00400
S6 0.03800 0.04100 0.06200 0.00200 -0.01400 -0.00800
S7 0.03200 0.03800 0.04100 -0.00600 0.00100 -0.00200
S8 0.03200 0.06800 0.04100 0.00800 0.00100 -0.01200
S9 0.03700 0.03900 0.05500 0.00200 0.00500 -0.00400
S10 0.04800 0.06700 0.06000 0.00400 0.00500 0.01500
S11 0.04700 0.04800 0.05400 0.00300 -0.00500 0.00700
S12 0.04600 0.03300 0.05800 0.00700 -0.00800 -0.01100
S13 0.04700 0.06500 0.06300 0.00700 -0.00400 0.00500
S14 0.05600 0.03700 0.05600 0.00800 0.00300 0.00200

loop_
_atom_site_label
_atom_site_fract_x
_atom_site_fract_y
_atom_site_fract_z
_atom_site_occupancy
_atom_site_U_iso_or_equiv
As1 0.46940 0.27980 0.25100 0.79000 0.04100
Sb1 0.46940 0.27980 0.25100 0.21000 0.04100
As2 0.43980 0.22070 0.74450 1.00000 0.04160
As3 0.37520 0.43550 0.74950 0.81000 0.03900
Sb3 0.37520 0.43550 0.74950 0.19000 0.03900
As4 0.33090 0.45030 0.24270 0.98000 0.03800
Sb4 0.33090 0.45030 0.24270 0.02000 0.03800
As5 0.09480 0.15600 0.75080 0.81000 0.04000
Sb5 0.09480 0.15600 0.75080 0.19000 0.04000
As6 0.10980 0.22950 0.24380 0.91000 0.04200
Sb6 0.10980 0.22950 0.24380 0.09000 0.04200
As7 0.32890 0.01670 0.75800 1.00000 0.07100
As8 0.29640 0.11140 0.43200 1.00000 0.07900
As9 0.21290 0.36140 0.83390 1.00000 0.03870
As10 0.07700 0.49730 0.84300 1.00000 0.06400
S1 0.49460 0.17380 0.99700 1.00000 0.04600
S2 0.00110 0.32180 0.49400 1.00000 0.04100
S3 0.45890 0.37460 0.74500 1.00000 0.04700
S4 0.33930 0.33710 0.99500 1.00000 0.03900
S5 0.33440 0.34510 0.49700 1.00000 0.04600
S6 0.41690 0.49700 0.24700 1.00000 0.04700
S7 0.16230 0.16010 0.99800 1.00000 0.03700
S8 0.16070 0.16830 0.50000 1.00000 0.04700
S9 0.04310 0.12250 0.24300 1.00000 0.04400
S10 0.25280 0.00200 0.26000 1.00000 0.05800
S11 0.20770 0.38020 0.17900 1.00000 0.05000
S12 0.12670 0.37790 0.72300 1.00000 0.04600
S13 0.08760 0.49870 0.18900 1.00000 0.05800
S14 0.37260 0.12090 0.25600 1.00000 0.05000

loop_
_cod_related_entry_id
_cod_related_entry_database
_cod_related_entry_code
1 AMCSD 0003797
